data_4078016
loop_
_publ_author_name
'Poethig, Alexander'
'Strassner, Thomas'

_publ_section_title
;
 Triazinone-Bridged Neutral Dinuclear Gold(I)-NHC Complex
;
_journal_issue 8
_journal_name_full Organometallics
_journal_page_first 3431
_journal_paper_doi 10.1021/om3000345
_journal_volume 31
_journal_year 2012
_chemical_formula_moiety 'C34 H44 Au2 N14 O2'
_chemical_formula_sum 'C34 H44 Au2 N14 O2'
_chemical_formula_weight 1074.77
_chemical_name_systematic ?
_space_group_IT_number 15
_symmetry_cell_setting monoclinic
_symmetry_Int_Tables_number 15
_symmetry_space_group_name_Hall '-C 2yc'
_symmetry_space_group_name_H-M 'C 1 2/c 1'
_atom_sites_solution_hydrogens geom
_atom_sites_solution_primary direct
_atom_sites_solution_secondary difmap
_cell_angle_alpha 90
_cell_angle_beta 92.07(3)
_cell_angle_gamma 90
_cell_formula_units_Z 4
_cell_length_a 11.592(2)
_cell_length_b 16.191(3)
_cell_length_c 20.505(4)
_cell_measurement_reflns_used 84
_cell_measurement_temperature 198
_cell_measurement_theta_max 21.589
_cell_measurement_theta_min 5.132
_cell_volume 3846.0(12)
_computing_cell_refinement 'Dirax/lsq (Duisenberg, 1992)'
_computing_data_collection 'Collect (Nonius BV, 1999)'
_computing_data_reduction 'EvalCCD (Duisenberg et al., 2003)'
_computing_molecular_graphics 'Ortep III 1.0.3 (M.N.Burnett,C.K.Johnson,2000)'
_computing_publication_material 'PLATON (Spek, 2003)'
_computing_structure_refinement 'SHELXL-97 (Sheldrick, 1997)'
_computing_structure_solution 'SIR92(Altomare et al., 1994)'
_diffrn_ambient_temperature 198
_diffrn_detector_area_resol_mean 9
_diffrn_measured_fraction_theta_full 0.991
_diffrn_measured_fraction_theta_max 0.991
_diffrn_measurement_device '95mm CCD camera on \k-goniostat'
_diffrn_measurement_device_type KappaCCD
_diffrn_measurement_method \f
_diffrn_radiation_monochromator 'horizonally mounted graphite crystal'
_diffrn_radiation_probe x-ray
_diffrn_radiation_type MoK\a
_diffrn_radiation_wavelength 0.71073
_diffrn_radiation_wavelength_id x-ray
_diffrn_reflns_av_R_equivalents 0.0756
_diffrn_reflns_av_sigmaI/netI 0.0536
_diffrn_reflns_limit_h_max 13
_diffrn_reflns_limit_h_min -13
_diffrn_reflns_limit_k_max 18
_diffrn_reflns_limit_k_min -18
_diffrn_reflns_limit_l_max 24
_diffrn_reflns_limit_l_min -23
_diffrn_reflns_number 22171
_diffrn_reflns_reduction_process
;
;
_diffrn_reflns_theta_full 24.71
_diffrn_reflns_theta_max 24.71
_diffrn_reflns_theta_min 4.82
_diffrn_source 'fine-focus sealed tube'
_exptl_absorpt_coefficient_mu 7.671
_exptl_absorpt_correction_T_max 0.470
_exptl_absorpt_correction_T_min 0.286
_exptl_absorpt_correction_type multi-scan
_exptl_absorpt_process_details 'SADABS 2.03.(Sheldrick,Bruker AXS Inc.,2002)'
_exptl_crystal_colour colorless
_exptl_crystal_density_diffrn 1.856
_exptl_crystal_density_method 'Not Measured'
_exptl_crystal_description fragment
_exptl_crystal_F_000 2080
_exptl_crystal_size_max 0.220
_exptl_crystal_size_mid 0.150
_exptl_crystal_size_min 0.120
_platon_squeeze_details
;
The unit cell contains 3 water molecules which have been 
treated as a diffuse contribution to the overall scattering without 
specific atom positions by SQUEEZE/PLATON.
;
_refine_diff_density_max 2.172
_refine_diff_density_min -1.756
_refine_diff_density_rms 0.154
_refine_ls_extinction_method none
_refine_ls_goodness_of_fit_ref 1.054
_refine_ls_hydrogen_treatment constr
_refine_ls_matrix_type full
_refine_ls_number_parameters 224
_refine_ls_number_reflns 3260
_refine_ls_number_restraints 0
_refine_ls_restrained_S_all 1.054
_refine_ls_R_factor_all 0.0558
_refine_ls_R_factor_gt 0.0365
_refine_ls_shift/su_max 0.000
_refine_ls_shift/su_mean 0.000
_refine_ls_structure_factor_coef Fsqd
_refine_ls_weighting_details 'calc w=1/[\s^2^(Fo^2^)+(0.0241P)^2^+45.7741P] where P=(Fo^2^+2Fc^2^)/3'
_refine_ls_weighting_scheme calc
_refine_ls_wR_factor_gt 0.0686
_refine_ls_wR_factor_ref 0.0723
_reflns_number_gt 2599
_reflns_number_total 3260
_reflns_threshold_expression I>2\s(I)
_cod_data_source_file om3000345_si_001.cif
_cod_data_source_block compound_2
_cod_depositor_comments
;
The following automatic conversions were performed:

'_symmetry_cell_setting' value 'Monoclinic' changed to 'monoclinic'
according to /home/saulius/struct/CIF-dictionaries/cif_core.dic
dictionary named 'cif_core.dic' version 2.4.1 from 2010-06-29.

Automatic conversion script
Id: cif_fix_values 1715 2011-07-08 13:25:40Z adriana 
;
_cod_original_sg_symbol_H-M 'C 2/c'
_cod_database_code 4078016

loop_
_symmetry_equiv_pos_site_id
_symmetry_equiv_pos_as_xyz
1 x,y,z
2 -x,y,1/2-z
3 -x,-y,-z
4 x,-y,1/2+z
5 1/2+x,1/2+y,z
6 1/2-x,1/2+y,1/2-z
7 1/2-x,1/2-y,-z
8 1/2+x,1/2-y,1/2+z

loop_
_atom_site_aniso_label
_atom_site_aniso_U_11
_atom_site_aniso_U_22
_atom_site_aniso_U_33
_atom_site_aniso_U_23
_atom_site_aniso_U_13
_atom_site_aniso_U_12
Au1 0.0230(3) 0.0302(3) 0.0188(3) 0.0000 0.0071(2) 0.0000
Au2 0.0089(2) 0.0223(2) 0.0153(2) 0.0000 0.0003(2) 0.0000
O1 0.0256(17) 0.068(2) 0.0293(19) -0.0224(19) 0.0153(14) -0.0170(18)
N1 0.024(3) 0.030(4) 0.023(4) -0.008(3) 0.007(3) -0.011(3)
N2 0.019(3) 0.018(3) 0.014(3) -0.002(3) 0.002(3) 0.000(3)
N3 0.012(3) 0.027(3) 0.022(3) -0.007(3) 0.004(2) -0.003(3)
N4 0.0256(17) 0.068(2) 0.0293(19) -0.0224(19) 0.0153(14) -0.0170(18)
N5 0.0256(17) 0.068(2) 0.0293(19) -0.0224(19) 0.0153(14) -0.0170(18)
N6 0.011(3) 0.016(3) 0.020(4) -0.001(2) 0.001(2) -0.003(2)
N7 0.015(3) 0.021(3) 0.014(3) -0.006(3) 0.001(2) 0.000(3)
C1 0.018(4) 0.031(4) 0.025(5) 0.002(4) 0.007(3) -0.001(3)
C2 0.034(5) 0.039(5) 0.019(5) -0.011(4) 0.004(4) -0.009(4)
C3 0.026(4) 0.027(4) 0.012(4) -0.007(3) 0.006(3) -0.005(3)
C4 0.019(4) 0.018(4) 0.018(4) 0.000(3) -0.001(3) -0.004(3)
C5 0.0256(17) 0.068(2) 0.0293(19) -0.0224(19) 0.0153(14) -0.0170(18)
C6 0.016(4) 0.023(4) 0.014(4) -0.001(3) 0.000(3) 0.008(3)
C7 0.014(3) 0.021(4) 0.015(4) -0.001(3) 0.004(3) 0.001(3)
C8 0.011(4) 0.040(5) 0.026(5) -0.007(4) -0.003(3) 0.002(3)
C9 0.008(4) 0.047(5) 0.028(5) -0.013(4) -0.004(3) -0.004(3)
C10 0.024(4) 0.030(4) 0.042(5) -0.013(4) 0.016(4) -0.013(4)
C11 0.042(6) 0.095(8) 0.072(8) -0.042(7) 0.017(5) -0.047(6)
C12 0.056(7) 0.054(7) 0.082(8) 0.020(6) 0.013(6) -0.031(5)
C13 0.026(5) 0.046(6) 0.080(8) -0.017(5) 0.011(5) -0.005(4)
C14 0.023(4) 0.036(5) 0.019(4) -0.012(4) 0.005(3) 0.001(3)
C15 0.028(4) 0.068(6) 0.015(5) -0.015(4) 0.006(3) -0.011(4)
C16 0.032(5) 0.036(5) 0.045(6) -0.012(4) -0.005(4) 0.016(4)
C17 0.036(5) 0.040(5) 0.038(6) -0.025(4) 0.002(4) -0.001(4)

loop_
_atom_site_label
_atom_site_type_symbol
_atom_site_thermal_displace_type
_atom_site_fract_x
_atom_site_fract_y
_atom_site_fract_z
_atom_site_occupancy
_atom_site_U_iso_or_equiv
_atom_site_calc_flag
_atom_site_refinement_flags
Au1 Au Uani 0.50000 0.24106(3) 0.25000 1.000 0.0239(2) . .
Au2 Au Uani 0.50000 0.03850(2) 0.25000 1.000 0.0155(1) . .
O1 O Uani 0.0445(4) 0.1336(4) 0.4160(3) 1.000 0.0406(11) . .
N1 N Uani 0.5762(5) 0.2922(4) 0.3911(3) 1.000 0.026(2) . .
N2 N Uani 0.4110(5) 0.2336(3) 0.3878(3) 1.000 0.0170(17) . .
N3 N Uani 0.3246(4) 0.1455(4) 0.3112(3) 1.000 0.0203(17) . .
N4 N Uani 0.2233(5) 0.1877(5) 0.4043(3) 1.000 0.0406(11) . .
N5 N Uani 0.1329(5) 0.0979(5) 0.3231(3) 1.000 0.0406(11) . .
N6 N Uani 0.2367(4) 0.0595(3) 0.2334(3) 1.000 0.0157(19) . .
N7 N Uani 0.3026(5) -0.0053(4) 0.1512(3) 1.000 0.0167(17) . .
C1 C Uani 0.5008(6) 0.2525(5) 0.3494(4) 1.000 0.025(3) . .
C2 C Uani 0.5327(7) 0.2968(5) 0.4530(4) 1.000 0.031(3) . .
C3 C Uani 0.4283(6) 0.2617(4) 0.4515(4) 1.000 0.022(2) . .
C4 C Uani 0.3114(6) 0.1859(4) 0.3668(3) 1.000 0.018(2) . .
C5 C Uani 0.1297(6) 0.1397(6) 0.3824(4) 1.000 0.0406(11) . .
C6 C Uani 0.2303(6) 0.1037(4) 0.2934(3) 1.000 0.018(2) . .
C7 C Uani 0.3367(5) 0.0315(4) 0.2077(3) 1.000 0.017(2) . .
C8 C Uani 0.1426(6) 0.0388(5) 0.1928(4) 1.000 0.026(3) . .
C9 C Uani 0.1828(6) -0.0002(5) 0.1419(4) 1.000 0.028(3) . .
C10 C Uani 0.6952(6) 0.3207(5) 0.3739(4) 1.000 0.032(3) . .
C11 C Uani 0.7542(8) 0.3591(7) 0.4339(5) 1.000 0.069(4) . .
C12 C Uani 0.6816(9) 0.3853(6) 0.3211(6) 1.000 0.064(4) . .
C13 C Uani 0.7635(8) 0.2474(5) 0.3508(6) 1.000 0.050(4) . .
C14 C Uani 0.3812(6) -0.0490(5) 0.1060(4) 1.000 0.026(3) . .
C15 C Uani 0.4758(7) 0.0106(6) 0.0875(4) 1.000 0.037(3) . .
C16 C Uani 0.4289(7) -0.1258(5) 0.1414(4) 1.000 0.038(3) . .
C17 C Uani 0.3119(7) -0.0745(6) 0.0446(4) 1.000 0.038(3) . .
H2 H Uiso 0.57070 0.32080 0.49020 1.000 0.0370 calc R
H3 H Uiso 0.37700 0.25700 0.48650 1.000 0.0260 calc R
H8 H Uiso 0.06390 0.05060 0.20040 1.000 0.0310 calc R
H9 H Uiso 0.13850 -0.02090 0.10560 1.000 0.0330 calc R
H11A H Uiso 0.71110 0.40810 0.44700 1.000 0.1040 calc R
H11B H Uiso 0.83310 0.37510 0.42380 1.000 0.1040 calc R
H11C H Uiso 0.75660 0.31890 0.46970 1.000 0.1040 calc R
H12A H Uiso 0.64290 0.36080 0.28250 1.000 0.0960 calc R
H12B H Uiso 0.75790 0.40570 0.30970 1.000 0.0960 calc R
H12C H Uiso 0.63520 0.43130 0.33690 1.000 0.0960 calc R
H13A H Uiso 0.72080 0.22020 0.31470 1.000 0.0760 calc R
H13B H Uiso 0.77550 0.20820 0.38690 1.000 0.0760 calc R
H13C H Uiso 0.83850 0.26620 0.33600 1.000 0.0760 calc R
H15A H Uiso 0.52370 0.02420 0.12640 1.000 0.0550 calc R
H15B H Uiso 0.44100 0.06110 0.06940 1.000 0.0550 calc R
H15C H Uiso 0.52380 -0.01520 0.05490 1.000 0.0550 calc R
H16A H Uiso 0.47880 -0.10880 0.17860 1.000 0.0570 calc R
H16B H Uiso 0.47360 -0.15880 0.11120 1.000 0.0570 calc R
H16C H Uiso 0.36470 -0.15890 0.15700 1.000 0.0570 calc R
H17A H Uiso 0.27940 -0.02520 0.02310 1.000 0.0570 calc R
H17B H Uiso 0.24930 -0.11160 0.05640 1.000 0.0570 calc R
H17C H Uiso 0.36270 -0.10310 0.01470 1.000 0.0570 calc R

loop_
_atom_type_symbol
_atom_type_description
_atom_type_scat_dispersion_real
_atom_type_scat_dispersion_imag
_atom_type_scat_source
O O 0.0106 0.0060 'International Tables Vol C Tables 4.2.6.8 and 6.1.1.4'
N N 0.0061 0.0033 'International Tables Vol C Tables 4.2.6.8 and 6.1.1.4'
Au Au -2.0133 8.8022 'International Tables Vol C Tables 4.2.6.8 and 6.1.1.4'
H H 0.0000 0.0000 'International Tables Vol C Tables 4.2.6.8 and 6.1.1.4'
C C 0.0033 0.0016 'International Tables Vol C Tables 4.2.6.8 and 6.1.1.4'

loop_
_geom_angle_atom_site_label_1
_geom_angle_atom_site_label_2
_geom_angle_atom_site_label_3
_geom_angle
_geom_angle_site_symmetry_3
_geom_angle_publ_flag
C1 Au1 C1 169.6(3) 2_655 yes
C7 Au2 C7 173.7(3) 2_655 yes
C1 N1 C2 110.8(6) . yes
C1 N1 C10 124.7(6) . yes
C2 N1 C10 124.4(6) . yes
C1 N2 C3 112.5(6) . yes
C1 N2 C4 124.6(6) . yes
C3 N2 C4 122.9(6) . yes
C4 N3 C6 111.6(5) . yes
C4 N4 C5 114.5(7) . yes
C5 N5 C6 115.0(6) . yes
C6 N6 C7 124.7(5) . yes
C6 N6 C8 125.0(5) . yes
C7 N6 C8 110.3(6) . yes
C7 N7 C9 110.5(6) . yes
C7 N7 C14 125.0(6) . yes
C9 N7 C14 124.5(6) . yes
Au1 C1 N1 130.4(5) . yes
Au1 C1 N2 125.4(5) . yes
N1 C1 N2 103.3(6) . yes
N1 C2 C3 108.4(7) . yes
N2 C3 C2 105.1(7) . yes
N2 C4 N3 113.9(6) . yes
N2 C4 N4 116.7(6) . yes
N3 C4 N4 129.5(6) . yes
O1 C5 N4 119.7(8) . yes
O1 C5 N5 119.9(7) . yes
N4 C5 N5 120.4(6) . yes
N3 C6 N5 128.8(6) . yes
N3 C6 N6 115.2(6) . yes
N5 C6 N6 116.0(6) . yes
Au2 C7 N6 126.8(5) . yes
Au2 C7 N7 128.5(5) . yes
N6 C7 N7 104.5(5) . yes
N6 C8 C9 107.3(6) . yes
N7 C9 C8 107.3(7) . yes
N1 C10 C11 108.9(7) . yes
N1 C10 C12 107.9(6) . yes
N1 C10 C13 109.1(6) . yes
C11 C10 C12 109.3(8) . no
C11 C10 C13 110.5(7) . no
C12 C10 C13 111.2(8) . no
N7 C14 C15 108.3(6) . yes
N7 C14 C16 107.9(6) . yes
N7 C14 C17 108.9(6) . yes
C15 C14 C16 112.5(6) . no
C15 C14 C17 109.2(7) . no
C16 C14 C17 110.0(7) . no
N1 C2 H2 126.00 . no
C3 C2 H2 126.00 . no
N2 C3 H3 128.00 . no
C2 C3 H3 127.00 . no
N6 C8 H8 126.00 . no
C9 C8 H8 126.00 . no
N7 C9 H9 126.00 . no
C8 C9 H9 126.00 . no
C10 C11 H11A 110.00 . no
C10 C11 H11B 109.00 . no
C10 C11 H11C 110.00 . no
H11A C11 H11B 109.00 . no
H11A C11 H11C 109.00 . no
H11B C11 H11C 109.00 . no
C10 C12 H12A 109.00 . no
C10 C12 H12B 109.00 . no
C10 C12 H12C 109.00 . no
H12A C12 H12B 110.00 . no
H12A C12 H12C 110.00 . no
H12B C12 H12C 109.00 . no
C10 C13 H13A 109.00 . no
C10 C13 H13B 109.00 . no
C10 C13 H13C 109.00 . no
H13A C13 H13B 109.00 . no
H13A C13 H13C 110.00 . no
H13B C13 H13C 109.00 . no
C14 C15 H15A 109.00 . no
C14 C15 H15B 110.00 . no
C14 C15 H15C 109.00 . no
H15A C15 H15B 110.00 . no
H15A C15 H15C 109.00 . no
H15B C15 H15C 110.00 . no
C14 C16 H16A 109.00 . no
C14 C16 H16B 109.00 . no
C14 C16 H16C 109.00 . no
H16A C16 H16B 110.00 . no
H16A C16 H16C 109.00 . no
H16B C16 H16C 109.00 . no
C14 C17 H17A 109.00 . no
C14 C17 H17B 110.00 . no
C14 C17 H17C 109.00 . no
H17A C17 H17B 110.00 . no
H17A C17 H17C 109.00 . no
H17B C17 H17C 109.00 . no

loop_
_geom_bond_atom_site_label_1
_geom_bond_atom_site_label_2
_geom_bond_distance
_geom_bond_site_symmetry_2
_geom_bond_publ_flag
Au1 C1 2.046(8) . yes
Au1 C1 2.046(8) 2_655 yes
Au2 C7 2.057(6) . yes
Au2 C7 2.057(6) 2_655 yes
O1 C5 1.228(9) . yes
N1 C1 1.362(10) . yes
N1 C2 1.385(10) . yes
N1 C10 1.508(9) . yes
N2 C1 1.363(9) . yes
N2 C3 1.391(10) . yes
N2 C4 1.442(9) . yes
N3 C4 1.328(9) . yes
N3 C6 1.326(9) . yes
N4 C4 1.301(9) . yes
N4 C5 1.396(10) . yes
N5 C5 1.393(11) . yes
N5 C6 1.305(9) . yes
N6 C6 1.428(9) . yes
N6 C7 1.368(8) . yes
N6 C8 1.389(9) . yes
N7 C7 1.349(9) . yes
N7 C9 1.397(9) . yes
N7 C14 1.500(10) . yes
C2 C3 1.336(11) . no
C8 C9 1.319(11) . no
C10 C11 1.519(13) . no
C10 C12 1.510(14) . no
C10 C13 1.512(12) . no
C14 C15 1.519(12) . no
C14 C16 1.533(11) . no
C14 C17 1.526(11) . no
C2 H2 0.9500 . no
C3 H3 0.9500 . no
C8 H8 0.9500 . no
C9 H9 0.9500 . no
C11 H11A 0.9800 . no
C11 H11B 0.9800 . no
C11 H11C 0.9800 . no
C12 H12A 0.9800 . no
C12 H12B 0.9800 . no
C12 H12C 0.9800 . no
C13 H13A 0.9800 . no
C13 H13B 0.9800 . no
C13 H13C 0.9800 . no
C15 H15A 0.9800 . no
C15 H15B 0.9800 . no
C15 H15C 0.9800 . no
C16 H16A 0.9800 . no
C16 H16B 0.9800 . no
C16 H16C 0.9800 . no
C17 H17A 0.9800 . no
C17 H17B 0.9800 . no
C17 H17C 0.9800 . no

loop_
_geom_contact_atom_site_label_1
_geom_contact_atom_site_label_2
_geom_contact_distance
_geom_contact_site_symmetry_2
_geom_contact_publ_flag
Au1 N3 2.879(6) . no
Au1 C12 3.434(11) . no
Au1 C12 3.434(10) 2_655 no
Au1 N3 2.879(6) 2_655 no
Au2 C16 3.547(8) . no
Au2 C15 3.364(8) . no
Au2 N3 2.982(6) 2_655 no
Au2 C15 3.364(8) 2_655 no
Au2 N3 2.982(6) . no
Au2 C16 3.547(8) 2_655 no
Au1 H13A 2.8600 . no
Au1 H13A 2.8600 2_655 no
Au1 H12A 2.6200 . no
Au1 H12A 2.6200 2_655 no
Au2 H15A 2.5700 . no
Au2 H16A 2.8000 . no
Au2 H15A 2.5700 2_655 no
Au2 H16A 2.8000 2_655 no
O1 C8 3.419(10) 2_555 no
O1 C2 3.076(10) 7_556 no
O1 C3 3.208(10) 7_556 no
O1 H2 2.4900 7_556 no
O1 H3 2.8000 7_556 no
N3 Au1 2.879(6) . no
N3 Au2 2.982(6) . no
N5 C8 3.339(9) 2_555 no
N6 C12 3.418(12) 5_445 no
N3 H15A 2.9000 2_655 no
N3 H13A 2.8800 2_655 no
N4 H3 2.6600 . no
N4 H3 2.7100 7_556 no
N4 H16C 2.9500 6_555 no
N5 H8 2.7200 . no
N5 H12C 2.7100 5_445 no
N5 H8 2.4400 2_555 no
N6 H13A 2.8300 2_655 no
N6 H12B 2.9500 5_445 no
C2 O1 3.076(10) 7_556 no
C3 O1 3.208(10) 7_556 no
C8 O1 3.419(10) 2_555 no
C8 N5 3.339(9) 2_555 no
C12 Au1 3.434(11) . no
C12 N6 3.418(12) 5_555 no
C15 Au2 3.364(8) . no
C16 Au2 3.547(8) . no
C1 H13A 2.7200 . no
C1 H12A 2.8000 . no
C2 H11C 2.6300 . no
C2 H11A 2.7500 . no
C3 H17B 2.9100 6_555 no
C3 H17C 2.9900 4_555 no
C6 H13A 2.9800 2_655 no
C7 H15A 2.7800 . no
C7 H12B 3.0800 5_445 no
C7 H16A 2.8800 . no
C9 H17B 2.6500 . no
C9 H17A 2.7500 . no
C11 H2 2.5300 . no
C15 H15C 2.9200 3_655 no
C17 H9 2.5600 . no
H2 C11 2.5300 . no
H2 H11A 2.3500 . no
H2 H11C 2.2100 . no
H2 O1 2.4900 7_556 no
H3 N4 2.6600 . no
H3 H17C 2.5600 4_555 no
H3 O1 2.8000 7_556 no
H3 N4 2.7100 7_556 no
H8 N5 2.7200 . no
H8 N5 2.4400 2_555 no
H8 H8 2.5600 2_555 no
H9 C17 2.5600 . no
H9 H17A 2.3900 . no
H9 H17B 2.2200 . no
H11A C2 2.7500 . no
H11A H2 2.3500 . no
H11A H12C 2.4200 . no
H11A H17A 2.5600 8_555 no
H11B H12B 2.5200 . no
H11B H13C 2.5200 . no
H11B H15C 2.4600 6_655 no
H11B H16B 2.4400 6_655 no
H11C C2 2.6300 . no
H11C H2 2.2100 . no
H11C H13B 2.4800 . no
H11C H11C 2.5600 7_656 no
H12A Au1 2.6200 . no
H12A C1 2.8000 . no
H12A H13A 2.5300 . no
H12B H11B 2.5200 . no
H12B H13C 2.5000 . no
H12B N6 2.9500 5_555 no
H12B C7 3.0800 5_555 no
H12C H11A 2.4200 . no
H12C N5 2.7100 5_555 no
H13A Au1 2.8600 . no
H13A C1 2.7200 . no
H13A H12A 2.5300 . no
H13A N3 2.8800 2_655 no
H13A N6 2.8300 2_655 no
H13A C6 2.9800 2_655 no
H13B H11C 2.4800 . no
H13C H11B 2.5200 . no
H13C H12B 2.5000 . no
H15A Au2 2.5700 . no
H15A C7 2.7800 . no
H15A H16A 2.4700 . no
H15A N3 2.9000 2_655 no
H15B H17A 2.5000 . no
H15C H17C 2.4700 . no
H15C C15 2.9200 3_655 no
H15C H15C 2.3500 3_655 no
H15C H11B 2.4600 6_645 no
H16A Au2 2.8000 . no
H16A C7 2.8800 . no
H16A H15A 2.4700 . no
H16B H17C 2.4900 . no
H16B H11B 2.4400 6_645 no
H16C H17B 2.5400 . no
H16C N4 2.9500 6_545 no
H17A C9 2.7500 . no
H17A H9 2.3900 . no
H17A H15B 2.5000 . no
H17A H11A 2.5600 8_454 no
H17B C9 2.6500 . no
H17B H9 2.2200 . no
H17B H16C 2.5400 . no
H17B C3 2.9100 6_545 no
H17C H15C 2.4700 . no
H17C H16B 2.4900 . no
H17C C3 2.9900 4_554 no
H17C H3 2.5600 4_554 no

loop_
_geom_hbond_atom_site_label_D
_geom_hbond_atom_site_label_H
_geom_hbond_atom_site_label_A
_geom_hbond_distance_DH
_geom_hbond_distance_HA
_geom_hbond_distance_DA
_geom_hbond_angle_DHA
_geom_hbond_site_symmetry_A
_geom_hbond_publ_flag
C2 H2 O1 0.9500 2.4900 3.076(10) 120.00 7_556 yes
C8 H8 N5 0.9500 2.4400 3.339(9) 158.00 2_555 yes

loop_
_geom_torsion_atom_site_label_1
_geom_torsion_atom_site_label_2
_geom_torsion_atom_site_label_3
_geom_torsion_atom_site_label_4
_geom_torsion
_geom_torsion_publ_flag
C2 N1 C1 Au1 169.2(6) no
C2 N1 C1 N2 0.1(8) no
C10 N1 C1 Au1 -15.8(11) no
C10 N1 C1 N2 175.2(6) no
C1 N1 C2 C3 -1.2(9) no
C10 N1 C2 C3 -176.3(7) no
C1 N1 C10 C11 -177.8(8) no
C1 N1 C10 C12 63.8(10) no
C1 N1 C10 C13 -57.1(10) no
C2 N1 C10 C11 -3.4(10) no
C2 N1 C10 C12 -121.9(8) no
C2 N1 C10 C13 117.2(9) no
C3 N2 C1 Au1 -168.8(5) no
C3 N2 C1 N1 1.0(8) no
C4 N2 C1 Au1 14.5(10) no
C4 N2 C1 N1 -175.7(6) no
C1 N2 C3 C2 -1.7(8) no
C4 N2 C3 C2 175.1(6) no
C1 N2 C4 N3 14.4(9) no
C1 N2 C4 N4 -166.2(7) no
C3 N2 C4 N3 -162.0(6) no
C3 N2 C4 N4 17.4(9) no
C6 N3 C4 N2 -179.0(6) no
C6 N3 C4 N4 1.7(11) no
C4 N3 C6 N5 -0.7(11) no
C4 N3 C6 N6 179.0(6) no
C5 N4 C4 N2 -179.2(6) no
C5 N4 C4 N3 0.2(12) no
C4 N4 C5 O1 176.1(8) no
C4 N4 C5 N5 -3.1(12) no
C6 N5 C5 O1 -175.4(8) no
C6 N5 C5 N4 3.9(12) no
C5 N5 C6 N3 -2.0(12) no
C5 N5 C6 N6 178.4(7) no
C7 N6 C6 N3 26.0(9) no
C7 N6 C6 N5 -154.2(7) no
C8 N6 C6 N3 -154.0(7) no
C8 N6 C6 N5 25.8(10) no
C6 N6 C7 Au2 4.2(9) no
C6 N6 C7 N7 -179.3(6) no
C8 N6 C7 Au2 -175.9(5) no
C8 N6 C7 N7 0.6(7) no
C6 N6 C8 C9 178.9(6) no
C7 N6 C8 C9 -1.1(8) no
C9 N7 C7 Au2 176.5(5) no
C9 N7 C7 N6 0.0(8) no
C14 N7 C7 Au2 -1.0(10) no
C14 N7 C7 N6 -177.4(6) no
C7 N7 C9 C8 -0.7(9) no
C14 N7 C9 C8 176.8(7) no
C7 N7 C14 C15 -55.7(9) no
C7 N7 C14 C16 66.3(9) no
C7 N7 C14 C17 -174.4(7) no
C9 N7 C14 C15 127.2(8) no
C9 N7 C14 C16 -110.8(8) no
C9 N7 C14 C17 8.5(10) no
N1 C2 C3 N2 1.7(8) no
N6 C8 C9 N7 1.1(9) no

loop_
_platon_squeeze_void_nr
_platon_squeeze_void_average_x
_platon_squeeze_void_average_y
_platon_squeeze_void_average_z
_platon_squeeze_void_volume
_platon_squeeze_void_count_electrons
_platon_squeeze_void_content
1 0.000 0.000 0.000 18 6 ' '
2 0.000 0.000 0.500 18 6 ' '
3 0.000 0.236 0.250 17 3 ' '
4 0.000 0.764 0.750 17 3 ' '
5 0.500 0.264 0.750 17 3 ' '
6 0.500 0.500 0.000 18 6 ' '
7 0.500 0.500 0.500 18 6 ' '
8 0.500 0.736 0.250 17 3 ' '
